data_2224186
loop_
_publ_author_name
'Tanak, Hasan'
'Macit, Mustafa'
'Yavuz, Metin'
'I\,s\?ik, \,Samil'

_publ_section_title
;
 2-Hydroxy-5-nitrobenzaldehyde
;
_journal_coeditor_code DN2510
_journal_issue 12
_journal_name_full 'Acta Crystallographica Section E'
_journal_page_first o3056
_journal_page_last o3057
_journal_paper_doi 10.1107/S1600536809046807
_journal_volume 65
_journal_year 2009
_chemical_formula_iupac 'C7 H5 N O4'
_chemical_formula_moiety 'C7 H5 N O4'
_chemical_formula_sum 'C7 H5 N O4'
_chemical_formula_weight 167.12
_chemical_name_systematic
;
2-Hydroxy-5-nitrobenzaldehyde
;
_space_group_IT_number 14
_symmetry_cell_setting monoclinic
_symmetry_space_group_name_Hall '-P 2yn'
_symmetry_space_group_name_H-M 'P 1 21/n 1'
_atom_sites_solution_hydrogens geom
_atom_sites_solution_primary direct
_atom_sites_solution_secondary difmap
_audit_creation_method SHELXL-97
_cell_angle_alpha 90.00
_cell_angle_beta 95.165(18)
_cell_angle_gamma 90.00
_cell_formula_units_Z 4
_cell_length_a 7.2580(17)
_cell_length_b 8.3960(13)
_cell_length_c 11.704(3)
_cell_measurement_reflns_used 8368
_cell_measurement_temperature 296(2)
_cell_measurement_theta_max 27.32
_cell_measurement_theta_min 1.75
_cell_volume 710.3(3)
_computing_cell_refinement 'X-AREA (Stoe & Cie, 2002)'
_computing_data_collection 'X-AREA (Stoe & Cie, 2002)'
_computing_data_reduction 'X-RED32 (Stoe & Cie, 2002)'
_computing_molecular_graphics 'ORTEP-3 for Windows (Farrugia, 1997) and PLATON (Spek, 2009)'
_computing_publication_material 'WinGX (Farrugia, 1999)'
_computing_structure_refinement 'SHELXL97 (Sheldrick, 2008)'
_computing_structure_solution 'SHELXS97 (Sheldrick, 2008)'
_diffrn_ambient_temperature 296(2)
_diffrn_detector_area_resol_mean 6.67
_diffrn_measured_fraction_theta_full 0.999
_diffrn_measured_fraction_theta_max 0.999
_diffrn_measurement_device_type 'Stoe IPDS II'
_diffrn_measurement_method 'rotation method'
_diffrn_radiation_monochromator graphite
_diffrn_radiation_source 'fine-focus sealed tube'
_diffrn_radiation_type MoK\a
_diffrn_radiation_wavelength 0.71073
_diffrn_reflns_av_R_equivalents 0.0623
_diffrn_reflns_av_sigmaI/netI 0.0487
_diffrn_reflns_limit_h_max 8
_diffrn_reflns_limit_h_min -8
_diffrn_reflns_limit_k_max 10
_diffrn_reflns_limit_k_min -10
_diffrn_reflns_limit_l_max 14
_diffrn_reflns_limit_l_min -14
_diffrn_reflns_number 4345
_diffrn_reflns_theta_full 26.00
_diffrn_reflns_theta_max 26.00
_diffrn_reflns_theta_min 2.99
_exptl_absorpt_coefficient_mu 0.131
_exptl_absorpt_correction_T_max 0.9922
_exptl_absorpt_correction_T_min 0.9787
_exptl_absorpt_correction_type integration
_exptl_absorpt_process_details '(X-RED32; Stoe & Cie, 2002)'
_exptl_crystal_colour red
_exptl_crystal_density_diffrn 1.563
_exptl_crystal_density_method 'not measured'
_exptl_crystal_description prism.
_exptl_crystal_F_000 344
_exptl_crystal_size_max 0.540
_exptl_crystal_size_mid 0.283
_exptl_crystal_size_min 0.150
_refine_diff_density_max 0.158
_refine_diff_density_min -0.150
_refine_ls_extinction_method none
_refine_ls_goodness_of_fit_ref 1.056
_refine_ls_hydrogen_treatment mixed
_refine_ls_matrix_type full
_refine_ls_number_parameters 112
_refine_ls_number_reflns 1396
_refine_ls_number_restraints 0
_refine_ls_restrained_S_all 1.056
_refine_ls_R_factor_all 0.0832
_refine_ls_R_factor_gt 0.0503
_refine_ls_shift/su_max 0.000
_refine_ls_shift/su_mean 0.000
_refine_ls_structure_factor_coef Fsqd
_refine_ls_weighting_details 'calc w=1/[\s^2^(Fo^2^)+(0.05P)^2^+0.0581P] where P=(Fo^2^+2Fc^2^)/3'
_refine_ls_weighting_scheme calc
_refine_ls_wR_factor_gt 0.1064
_refine_ls_wR_factor_ref 0.1188
_reflns_number_gt 944
_reflns_number_total 1396
_reflns_threshold_expression I>2\s(I)
_cod_data_source_file dn2510.cif
_cod_data_source_block I
_cod_original_sg_symbol_H-M 'P 21/n'
_cod_database_code 2224186
_cod_database_fobs_code 2224186

loop_
_symmetry_equiv_pos_as_xyz
'x, y, z'
'-x+1/2, y+1/2, -z+1/2'
'-x, -y, -z'
'x-1/2, -y-1/2, z-1/2'

loop_
_atom_site_type_symbol
_atom_site_label
_atom_site_fract_x
_atom_site_fract_y
_atom_site_fract_z
_atom_site_U_iso_or_equiv
_atom_site_adp_type
_atom_site_calc_flag
_atom_site_refinement_flags
_atom_site_occupancy
_atom_site_disorder_assembly
_atom_site_disorder_group
O O1 0.4340(3) -0.1006(2) 0.25586(14) 0.0788(6) Uani d . 1 . .
O O2 0.3658(3) -0.3022(2) 0.15003(16) 0.0819(6) Uani d . 1 . .
O O3 0.1019(3) 0.2346(2) -0.19209(14) 0.0702(6) Uani d . 1 . .
H H3A 0.130(4) 0.336(4) -0.162(3) 0.105 Uiso d . 1 . .
O O4 0.2251(3) 0.4736(2) -0.06415(16) 0.0895(7) Uani d . 1 . .
N N1 0.3709(3) -0.1591(2) 0.16564(16) 0.0524(5) Uani d . 1 . .
C C1 0.3019(3) -0.0545(2) 0.07198(17) 0.0425(5) Uani d . 1 . .
C C2 0.2232(3) -0.1209(2) -0.03011(17) 0.0459(5) Uani d . 1 . .
H H2 0.2154 -0.2309 -0.0385 0.055 Uiso calc R 1 . .
C C3 0.1574(3) -0.0228(3) -0.11799(18) 0.0494(5) Uani d . 1 . .
H H3 0.1037 -0.0659 -0.1863 0.059 Uiso calc R 1 . .
C C4 0.1711(3) 0.1417(2) -0.10464(18) 0.0471(5) Uani d . 1 . .
C C5 0.2551(3) 0.2073(2) -0.00295(17) 0.0437(5) Uani d . 1 . .
C C6 0.3190(3) 0.1067(2) 0.08585(17) 0.0431(5) Uani d . 1 . .
H H6 0.3730 0.1485 0.1544 0.052 Uiso calc R 1 . .
C C7 0.2771(3) 0.3784(3) 0.0104(2) 0.0631(7) Uani d . 1 . .
H H7 0.3338 0.4172 0.0792 0.076 Uiso calc R 1 . .

loop_
_atom_site_aniso_label
_atom_site_aniso_U_11
_atom_site_aniso_U_22
_atom_site_aniso_U_33
_atom_site_aniso_U_12
_atom_site_aniso_U_13
_atom_site_aniso_U_23
O1 0.1123(15) 0.0673(12) 0.0522(10) -0.0024(11) -0.0171(10) 0.0069(9)
O2 0.1202(16) 0.0391(10) 0.0829(13) 0.0026(9) -0.0101(11) 0.0101(8)
O3 0.0914(13) 0.0556(11) 0.0590(11) 0.0048(9) -0.0195(9) 0.0061(8)
O4 0.1338(17) 0.0423(10) 0.0871(14) 0.0022(11) -0.0199(12) 0.0094(9)
N1 0.0593(11) 0.0433(12) 0.0547(11) -0.0005(9) 0.0047(9) 0.0071(9)
C1 0.0418(11) 0.0382(12) 0.0475(12) -0.0002(9) 0.0041(9) 0.0023(9)
C2 0.0486(12) 0.0355(10) 0.0535(12) -0.0007(9) 0.0046(9) -0.0025(9)
C3 0.0526(12) 0.0492(13) 0.0453(12) -0.0032(10) -0.0013(9) -0.0086(10)
C4 0.0463(11) 0.0458(13) 0.0480(12) 0.0029(9) -0.0018(9) 0.0028(10)
C5 0.0468(11) 0.0366(11) 0.0470(12) -0.0014(9) 0.0007(9) -0.0008(9)
C6 0.0457(11) 0.0418(12) 0.0413(11) -0.0031(9) 0.0009(9) -0.0049(9)
C7 0.0805(17) 0.0424(13) 0.0643(15) -0.0020(12) -0.0045(12) -0.0008(12)

loop_
_atom_type_symbol
_atom_type_description
_atom_type_scat_dispersion_real
_atom_type_scat_dispersion_imag
_atom_type_scat_source
C C 0.0033 0.0016 'International Tables Vol C Tables 4.2.6.8 and 6.1.1.4'
H H 0.0000 0.0000 'International Tables Vol C Tables 4.2.6.8 and 6.1.1.4'
N N 0.0061 0.0033 'International Tables Vol C Tables 4.2.6.8 and 6.1.1.4'
O O 0.0106 0.0060 'International Tables Vol C Tables 4.2.6.8 and 6.1.1.4'

loop_
_geom_angle_atom_site_label_1
_geom_angle_atom_site_label_2
_geom_angle_atom_site_label_3
_geom_angle_site_symmetry_1
_geom_angle_site_symmetry_3
_geom_angle
_geom_angle_publ_flag
C4 O3 H3A . . 100.5(19) ?
O2 N1 O1 . . 122.27(19) ?
O2 N1 C1 . . 118.59(19) ?
O1 N1 C1 . . 119.13(18) ?
C6 C1 C2 . . 121.56(19) ?
C6 C1 N1 . . 119.05(18) ?
C2 C1 N1 . . 119.38(18) ?
C3 C2 C1 . . 119.5(2) ?
C3 C2 H2 . . 120.3 ?
C1 C2 H2 . . 120.3 ?
C2 C3 C4 . . 119.71(19) ?
C2 C3 H3 . . 120.1 ?
C4 C3 H3 . . 120.1 ?
O3 C4 C3 . . 118.12(19) ?
O3 C4 C5 . . 121.43(19) ?
C3 C4 C5 . . 120.45(19) ?
C6 C5 C4 . . 119.19(18) ?
C6 C5 C7 . . 119.77(19) ?
C4 C5 C7 . . 121.04(19) ?
C1 C6 C5 . . 119.59(19) ?
C1 C6 H6 . . 120.2 ?
C5 C6 H6 . . 120.2 ?
O4 C7 C5 . . 123.3(2) ?
O4 C7 H7 . . 118.4 ?
C5 C7 H7 . . 118.4 ?

loop_
_geom_bond_atom_site_label_1
_geom_bond_atom_site_label_2
_geom_bond_site_symmetry_2
_geom_bond_distance
_geom_bond_publ_flag
O1 N1 . 1.216(2) ?
O2 N1 . 1.215(2) ?
O3 C4 . 1.348(2) ?
O3 H3A . 0.93(3) ?
O4 C7 . 1.218(3) ?
N1 C1 . 1.458(3) ?
C1 C6 . 1.367(3) ?
C1 C2 . 1.394(3) ?
C2 C3 . 1.370(3) ?
C2 H2 . 0.9300 ?
C3 C4 . 1.392(3) ?
C3 H3 . 0.9300 ?
C4 C5 . 1.401(3) ?
C5 C6 . 1.386(3) ?
C5 C7 . 1.452(3) ?
C6 H6 . 0.9300 ?
C7 H7 . 0.9300 ?

loop_
_geom_hbond_atom_site_label_D
_geom_hbond_atom_site_label_H
_geom_hbond_atom_site_label_A
_geom_hbond_site_symmetry_A
_geom_hbond_distance_DH
_geom_hbond_distance_HA
_geom_hbond_distance_DA
_geom_hbond_angle_DHA
C2 H2 O4 1_545 0.93 2.50 3.427(3) 174.8
C6 H6 O3 4_666 0.93 2.53 3.433(3) 163.2
C7 H7 O2 1_565 0.93 2.50 3.176(3) 129.6
O3 H3A O4 . 0.93(3) 1.73(3) 2.613(3) 157(3)

loop_
_cod_related_entry_id
_cod_related_entry_database
_cod_related_entry_code
1 ChemSpider 60173
